data_4127464
loop_
_publ_author_name
'Ye, Ke-Yin'
'McCallum, Terry'
'Lin, Song'

_publ_section_title
;
 Bimetallic Radical Redox-Relay Catalysis for the Isomerization of
 Epoxides to Allylic Alcohols.
;
_journal_issue 24
_journal_name_full 'Journal of the American Chemical Society'
_journal_page_first 9548
_journal_page_last 9554
_journal_paper_doi 10.1021/jacs.9b04993
_journal_volume 141
_journal_year 2019
_chemical_formula_moiety 'C30 H36 Co F6 N2 O2'
_chemical_formula_sum 'C30 H36 Co F6 N2 O2'
_chemical_formula_weight 629.54
_space_group_crystal_system orthorhombic
_space_group_IT_number 20
_space_group_name_Hall 'C 2c 2'
_space_group_name_H-M_alt 'C 2 2 21'
_symmetry_space_group_name_Hall 'C 2c 2'
_symmetry_space_group_name_H-M 'C 2 2 21'
_atom_sites_solution_hydrogens geom
_atom_sites_solution_primary dual
_audit_creation_date 2019-01-18
_audit_creation_method
;
Olex2 1.3-ac4
(compiled 2018.11.15 svn.r3537 for Rigaku Oxford Diffraction, GUI svn.r5585)
;
_cell_angle_alpha 90
_cell_angle_beta 90
_cell_angle_gamma 90
_cell_formula_units_Z 4
_cell_length_a 10.23860(10)
_cell_length_b 23.8719(2)
_cell_length_c 11.73400(10)
_cell_measurement_reflns_used 56721
_cell_measurement_temperature 100.01(10)
_cell_measurement_theta_max 31.6310
_cell_measurement_theta_min 2.7620
_cell_volume 2867.96(4)
_computing_cell_refinement 'CrysAlisPro 1.171.40.26a (Rigaku OD, 2018)'
_computing_data_collection 'CrysAlisPro 1.171.40.26a (Rigaku OD, 2018)'
_computing_data_reduction 'CrysAlisPro 1.171.40.26a (Rigaku OD, 2018)'
_computing_molecular_graphics 'Olex2 (Dolomanov et al., 2009)'
_computing_publication_material 'Olex2 (Dolomanov et al., 2009)'
_computing_structure_refinement 'ShelXL (Sheldrick, 2015)'
_computing_structure_solution 'ShelXT (Sheldrick, 2015)'
_diffrn_ambient_environment N~2~
_diffrn_ambient_temperature 100.01(10)
_diffrn_detector 'CCD plate'
_diffrn_detector_area_resol_mean 10.0000
_diffrn_detector_type HyPix
_diffrn_measured_fraction_theta_full 0.999
_diffrn_measured_fraction_theta_max 0.999
_diffrn_measurement_details
;
List of Runs (angles in degrees, time in seconds):

  # Type    Start    End  Width  t~exp~   \w     \q     \k     \f   Frames
--------------------------------------------------------------------------
  1  \w    -15.00  78.00   0.50    5.10    --    5.64  74.00 -31.00  186
  2  \w    -17.00  68.00   0.50    5.10    --   -5.95  29.00   7.91  170
  3  \w    -26.00  66.00   0.50    5.10    --   -5.95  74.00 -31.00  184
  4  \w    -16.00  69.00   0.50    5.10    --   -5.95  19.00  60.00  170
  5  \w    -26.00  38.00   0.50    5.10    --    5.64 -99.00 -60.00  128
  6  \w    -26.00  26.00   0.50    5.10    --   -5.95 -99.00 -90.00  104
  7  \w    -66.00  26.00   0.50    5.10    --    5.64 -74.00-160.00  184
  8  \w    -17.00  67.00   0.50    5.10    --   -5.95  30.00 -68.33  168
  9  \w    -16.00  69.00   0.50    5.10    --   -5.95  19.00  90.00  170
 10  \w    -26.00  26.00   0.50    5.10    --   -5.95 -99.00  90.00  104
 11  \w    -67.00  17.00   0.50    5.10    --    5.64 -37.00 -30.00  168
 12  \w    -67.00  17.00   0.50    5.10    --    5.64 -37.00 150.00  168
 13  \w    -78.00   5.00   0.50    5.10    --   -5.95 -37.00  30.00  166
 14  \w    -67.00  17.00   0.50    5.10    --    5.64 -32.00-128.66  168
 15  \w    -67.00  17.00   0.50    5.10    --    5.64 -37.00-180.00  168
 16  \w    -78.00  12.00   0.50    5.10    --   -5.95 -74.00-160.00  180
;
_diffrn_measurement_device 'four-circle diffractometer'
_diffrn_measurement_device_type 'XtaLAB Synergy, Dualflex, HyPix'
_diffrn_measurement_method '\w scans'
_diffrn_orient_matrix_type 'CrysAlisPro convention (1999,Acta A55,543-557)'
_diffrn_orient_matrix_UB_11 0.0603167000
_diffrn_orient_matrix_UB_12 -0.0024754000
_diffrn_orient_matrix_UB_13 0.0292785000
_diffrn_orient_matrix_UB_21 -0.0234703000
_diffrn_orient_matrix_UB_22 -0.0242396000
_diffrn_orient_matrix_UB_23 0.0283776000
_diffrn_orient_matrix_UB_31 0.0246477000
_diffrn_orient_matrix_UB_32 -0.0170124000
_diffrn_orient_matrix_UB_33 -0.0446376000
_diffrn_radiation_monochromator mirror
_diffrn_radiation_probe x-ray
_diffrn_radiation_type MoK\a
_diffrn_radiation_wavelength 0.71073
_diffrn_reflns_av_R_equivalents 0.0268
_diffrn_reflns_av_unetI/netI 0.0102
_diffrn_reflns_Laue_measured_fraction_full 0.999
_diffrn_reflns_Laue_measured_fraction_max 0.999
_diffrn_reflns_limit_h_max 14
_diffrn_reflns_limit_h_min -14
_diffrn_reflns_limit_k_max 32
_diffrn_reflns_limit_k_min -33
_diffrn_reflns_limit_l_max 15
_diffrn_reflns_limit_l_min -16
_diffrn_reflns_number 66985
_diffrn_reflns_point_group_measured_fraction_full 1.000
_diffrn_reflns_point_group_measured_fraction_max 0.998
_diffrn_reflns_theta_full 25.242
_diffrn_reflns_theta_max 29.569
_diffrn_reflns_theta_min 2.164
_diffrn_source 'micro-focus sealed X-ray tube'
_diffrn_source_type 'PhotonJet (Mo) X-ray Source'
_exptl_absorpt_coefficient_mu 0.668
_exptl_absorpt_correction_T_max 1.000
_exptl_absorpt_correction_T_min 0.590
_exptl_absorpt_correction_type gaussian
_exptl_absorpt_process_details
;
CrysAlisPro 1.171.40.26a (Rigaku Oxford Diffraction, 2018)
Numerical absorption correction based on gaussian integration over
            a multifaceted crystal model
Empirical absorption correction using spherical harmonics,
 implemented in SCALE3 ABSPACK scaling algorithm.
;
_exptl_crystal_colour 'clear orange'
_exptl_crystal_density_diffrn 1.458
_exptl_crystal_description block
_exptl_crystal_F_000 1308
_exptl_crystal_size_max 0.242
_exptl_crystal_size_mid 0.195
_exptl_crystal_size_min 0.167
_refine_diff_density_max 0.309
_refine_diff_density_min -0.191
_refine_diff_density_rms 0.041
_refine_ls_abs_structure_details
;
 Flack x determined using 1727 quotients [(I+)-(I-)]/[(I+)+(I-)]
 (Parsons, Flack and Wagner, Acta Cryst. B69 (2013) 249-259).
;
_refine_ls_abs_structure_Flack -0.008(2)
_refine_ls_extinction_method none
_refine_ls_goodness_of_fit_ref 1.047
_refine_ls_hydrogen_treatment constr
_refine_ls_matrix_type full
_refine_ls_number_parameters 191
_refine_ls_number_reflns 4031
_refine_ls_number_restraints 0
_refine_ls_restrained_S_all 1.047
_refine_ls_R_factor_all 0.0198
_refine_ls_R_factor_gt 0.0194
_refine_ls_shift/su_max 0.003
_refine_ls_shift/su_mean 0.000
_refine_ls_structure_factor_coef Fsqd
_refine_ls_weighting_details 'w=1/[\s^2^(Fo^2^)+(0.0272P)^2^+1.6615P] where P=(Fo^2^+2Fc^2^)/3'
_refine_ls_weighting_scheme calc
_refine_ls_wR_factor_gt 0.0511
_refine_ls_wR_factor_ref 0.0512
_reflns_Friedel_coverage 0.784
_reflns_Friedel_fraction_full 1.000
_reflns_Friedel_fraction_max 0.996
_reflns_number_gt 3975
_reflns_number_total 4031
_reflns_threshold_expression 'I > 2\s(I)'
_cod_data_source_file ja9b04993_si_002.cif
_cod_data_source_block rky4_abs
_cod_database_code 4127464
_shelx_shelxl_version_number 2016/6
_chemical_oxdiff_formula C30H36CoF6N2O2
_chemical_oxdiff_usercomment 'Crystallized from CH2Cl2/pentane.'
_shelx_space_group_comment
;
The symmetry employed for this shelxl refinement is uniquely defined
by the following loop, which should always be used as a source of
symmetry information in preference to the above space-group names.
They are only intended as comments.
;
_reflns_odcompleteness_completeness 99.87
_reflns_odcompleteness_iscentric 1
_reflns_odcompleteness_theta 29.51
_olex2_refinement_description
;
1. Fixed Uiso
 At 1.2 times of:
  All C(H) groups
 At 1.5 times of:
  All C(H,H,H) groups
2.a Aromatic/amide H refined with riding coordinates:
 C4(H4), C6(H6), C8(H8)
2.b Idealised Me refined as rotating group:
 C1(H1A,H1B,H1C), C2(H2A,H2B,H2C), C13(H13A,H13B,H13C), C14(H14A,H14B,H14C),
 C15(H15A,H15B,H15C)
;
_olex2_submission_special_instructions 'No special instructions were received'
_oxdiff_exptl_absorpt_empirical_details
;
Empirical correction (ABSPACK) includes:
- Absorption correction using spherical harmonics
- Frame scaling
;
_oxdiff_exptl_absorpt_empirical_full_max 1.191
_oxdiff_exptl_absorpt_empirical_full_min 0.908

loop_
_space_group_symop_operation_xyz
'x, y, z'
'-x, -y, z+1/2'
'-x, y, -z+1/2'
'x, -y, -z'
'x+1/2, y+1/2, z'
'-x+1/2, -y+1/2, z+1/2'
'-x+1/2, y+1/2, -z+1/2'
'x+1/2, -y+1/2, -z'

loop_
_atom_site_label
_atom_site_type_symbol
_atom_site_fract_x
_atom_site_fract_y
_atom_site_fract_z
_atom_site_U_iso_or_equiv
_atom_site_adp_type
_atom_site_occupancy
_atom_site_site_symmetry_order
_atom_site_calc_flag
_atom_site_refinement_flags_posn
_atom_site_refinement_flags_adp
_atom_site_refinement_flags_occupancy
Co Co 1.000000 0.55021(2) 0.750000 0.00937(6) Uani 1 2 d S T P
F1 F 0.37853(11) 0.58306(6) 0.42091(9) 0.0316(3) Uani 1 1 d . . .
F2 F 0.30555(10) 0.54863(5) 0.57696(9) 0.0260(2) Uani 1 1 d . . .
F3 F 0.30314(10) 0.63755(5) 0.55092(12) 0.0314(3) Uani 1 1 d . . .
O O 0.88795(10) 0.60702(4) 0.70257(10) 0.01237(19) Uani 1 1 d . . .
N N 0.89158(12) 0.49260(5) 0.69952(11) 0.0105(2) Uani 1 1 d . . .
C1 C 1.03288(15) 0.43256(6) 0.58558(13) 0.0150(3) Uani 1 1 d . . .
H1A H 1.101794 0.461046 0.586515 0.023 Uiso 1 1 calc GR . .
H1B H 0.974652 0.439261 0.520719 0.023 Uiso 1 1 calc GR . .
H1C H 1.072371 0.395323 0.578515 0.023 Uiso 1 1 calc GR . .
C2 C 0.85515(15) 0.38780(6) 0.69969(14) 0.0150(3) Uani 1 1 d . . .
H2A H 0.901001 0.352244 0.711571 0.022 Uiso 1 1 calc GR . .
H2B H 0.807710 0.386499 0.627204 0.022 Uiso 1 1 calc GR . .
H2C H 0.793256 0.393963 0.762153 0.022 Uiso 1 1 calc GR . .
C3 C 0.95431(14) 0.43576(6) 0.69680(12) 0.0112(2) Uani 1 1 d . . .
C4 C 0.77221(14) 0.49844(6) 0.66450(13) 0.0127(3) Uani 1 1 d . . .
H4 H 0.724743 0.465230 0.647905 0.015 Uiso 1 1 calc R . .
C5 C 0.70581(13) 0.55070(6) 0.64869(11) 0.0121(2) Uani 1 1 d . . .
C6 C 0.57522(14) 0.54751(7) 0.61133(12) 0.0138(2) Uani 1 1 d . . .
H6 H 0.533428 0.512133 0.604591 0.017 Uiso 1 1 calc R . .
C7 C 0.50856(17) 0.59563(6) 0.58472(12) 0.0142(2) Uani 1 1 d . . .
C8 C 0.57077(14) 0.64796(6) 0.59571(13) 0.0140(3) Uani 1 1 d . . .
H8 H 0.523626 0.680765 0.575497 0.017 Uiso 1 1 calc R . .
C9 C 0.69759(14) 0.65364(6) 0.63469(12) 0.0116(2) Uani 1 1 d . . .
C10 C 0.76889(14) 0.60348(6) 0.66414(12) 0.0112(2) Uani 1 1 d . . .
C11 C 0.37478(15) 0.59167(7) 0.53499(14) 0.0166(3) Uani 1 1 d . . .
C12 C 0.76163(14) 0.71160(6) 0.64456(13) 0.0126(3) Uani 1 1 d . . .
C13 C 0.80205(16) 0.72321(6) 0.76873(13) 0.0177(3) Uani 1 1 d . . .
H13A H 0.724175 0.723689 0.817270 0.026 Uiso 1 1 calc GR . .
H13B H 0.846089 0.759600 0.773144 0.026 Uiso 1 1 calc GR . .
H13C H 0.861630 0.693748 0.794790 0.026 Uiso 1 1 calc GR . .
C14 C 0.66857(16) 0.75884(6) 0.60794(15) 0.0178(3) Uani 1 1 d . . .
H14A H 0.642978 0.753307 0.528259 0.027 Uiso 1 1 calc GR . .
H14B H 0.712842 0.795030 0.615892 0.027 Uiso 1 1 calc GR . .
H14C H 0.590576 0.758304 0.656347 0.027 Uiso 1 1 calc GR . .
C15 C 0.88188(15) 0.71438(6) 0.56625(13) 0.0169(3) Uani 1 1 d . . .
H15A H 0.942742 0.684282 0.586397 0.025 Uiso 1 1 calc GR . .
H15B H 0.925213 0.750688 0.575659 0.025 Uiso 1 1 calc GR . .
H15C H 0.854311 0.709934 0.486781 0.025 Uiso 1 1 calc GR . .

loop_
_atom_site_aniso_label
_atom_site_aniso_U_11
_atom_site_aniso_U_22
_atom_site_aniso_U_33
_atom_site_aniso_U_23
_atom_site_aniso_U_13
_atom_site_aniso_U_12
Co 0.00894(11) 0.00817(10) 0.01101(11) 0.000 -0.00117(10) 0.000
F1 0.0212(5) 0.0563(8) 0.0172(5) -0.0028(5) -0.0075(4) 0.0009(5)
F2 0.0176(4) 0.0261(5) 0.0343(6) 0.0051(5) -0.0087(4) -0.0070(4)
F3 0.0161(5) 0.0214(5) 0.0567(8) -0.0105(5) -0.0117(5) 0.0074(4)
O 0.0105(4) 0.0105(4) 0.0160(5) 0.0004(4) -0.0026(4) 0.0003(3)
N 0.0122(5) 0.0084(5) 0.0108(5) 0.0001(4) -0.0001(4) 0.0002(4)
C1 0.0181(7) 0.0149(6) 0.0121(6) -0.0012(5) 0.0020(5) 0.0019(5)
C2 0.0158(7) 0.0100(6) 0.0191(7) -0.0006(5) -0.0013(6) -0.0013(5)
C3 0.0130(6) 0.0087(6) 0.0119(6) 0.0001(5) -0.0002(5) 0.0008(4)
C4 0.0132(6) 0.0107(6) 0.0141(6) -0.0009(5) -0.0012(5) -0.0012(5)
C5 0.0120(6) 0.0114(6) 0.0131(6) -0.0015(5) -0.0016(5) 0.0011(5)
C6 0.0130(6) 0.0135(6) 0.0149(6) -0.0020(5) -0.0025(5) -0.0008(5)
C7 0.0119(6) 0.0155(6) 0.0152(6) -0.0021(4) -0.0038(6) 0.0009(6)
C8 0.0136(7) 0.0126(6) 0.0157(6) -0.0005(5) -0.0023(5) 0.0021(5)
C9 0.0122(6) 0.0109(6) 0.0117(6) -0.0008(5) -0.0005(5) 0.0007(5)
C10 0.0117(6) 0.0121(6) 0.0098(6) -0.0003(5) 0.0000(5) 0.0006(5)
C11 0.0140(6) 0.0161(7) 0.0198(7) -0.0028(5) -0.0043(5) 0.0014(5)
C12 0.0129(6) 0.0107(6) 0.0143(6) 0.0001(5) -0.0009(5) 0.0001(5)
C13 0.0221(7) 0.0141(6) 0.0167(8) -0.0029(5) -0.0036(6) -0.0013(5)
C14 0.0172(7) 0.0125(7) 0.0238(8) 0.0008(6) -0.0031(6) 0.0022(5)
C15 0.0166(7) 0.0149(7) 0.0191(7) 0.0017(5) 0.0023(6) -0.0002(5)

loop_
_atom_type_symbol
_atom_type_description
_atom_type_scat_dispersion_real
_atom_type_scat_dispersion_imag
_atom_type_scat_source
C C 0.0033 0.0016 'International Tables Vol C Tables 4.2.6.8 and 6.1.1.4'
H H 0.0000 0.0000 'International Tables Vol C Tables 4.2.6.8 and 6.1.1.4'
Co Co 0.3494 0.9721 'International Tables Vol C Tables 4.2.6.8 and 6.1.1.4'
F F 0.0171 0.0103 'International Tables Vol C Tables 4.2.6.8 and 6.1.1.4'
N N 0.0061 0.0033 'International Tables Vol C Tables 4.2.6.8 and 6.1.1.4'
O O 0.0106 0.0060 'International Tables Vol C Tables 4.2.6.8 and 6.1.1.4'

loop_
_exptl_crystal_face_index_h
_exptl_crystal_face_index_k
_exptl_crystal_face_index_l
_exptl_crystal_face_perp_dist
14 -8 -2 0.0530
-1 20 13 0.0712
13 -15 1 0.0629
0 16 15 0.0833
-3 18 14 0.0754
-3 -12 -15 0.0949
-11 2 -10 0.0681
-8 19 -11 0.0593
-2 0 -16 0.0905
9 -25 3 0.0750
-4 16 14 0.0754
3 -31 5 0.1034
5 -31 -4 0.1068
-4 32 0 0.1016
-1 28 -9 0.1089
-10 -7 12 0.0822
-8 -26 5 0.0965
-1 -31 -7 0.1124
8 27 -4 0.1340
-13 -11 -2 0.0760
14 11 2 0.0917

loop_
_geom_angle_atom_site_label_1
_geom_angle_atom_site_label_2
_geom_angle_atom_site_label_3
_geom_angle
_geom_angle_site_symmetry_1
_geom_angle_site_symmetry_3
O Co O 86.47(6) . 3_756
O Co N 94.33(5) 3_756 3_756
O Co N 94.33(5) . .
O Co N 178.31(5) . 3_756
O Co N 178.31(6) 3_756 .
N Co N 84.91(7) . 3_756
C10 O Co 129.27(9) . .
C3 N Co 114.76(9) . .
C4 N Co 125.63(10) . .
C4 N C3 119.57(12) . .
H1A C1 H1B 109.5 . .
H1A C1 H1C 109.5 . .
H1B C1 H1C 109.5 . .
C3 C1 H1A 109.5 . .
C3 C1 H1B 109.5 . .
C3 C1 H1C 109.5 . .
H2A C2 H2B 109.5 . .
H2A C2 H2C 109.5 . .
H2B C2 H2C 109.5 . .
C3 C2 H2A 109.5 . .
C3 C2 H2B 109.5 . .
C3 C2 H2C 109.5 . .
N C3 C1 106.69(11) . .
N C3 C2 113.06(11) . .
N C3 C3 103.86(9) . 3_756
C1 C3 C3 111.47(14) . 3_756
C2 C3 C1 109.23(12) . .
C2 C3 C3 112.34(11) . 3_756
N C4 H4 117.2 . .
N C4 C5 125.57(13) . .
C5 C4 H4 117.2 . .
C6 C5 C4 116.32(14) . .
C6 C5 C10 121.10(13) . .
C10 C5 C4 122.51(12) . .
C5 C6 H6 120.1 . .
C7 C6 C5 119.83(15) . .
C7 C6 H6 120.1 . .
C6 C7 C8 119.79(14) . .
C6 C7 C11 119.51(13) . .
C8 C7 C11 120.49(13) . .
C7 C8 H8 118.6 . .
C9 C8 C7 122.81(13) . .
C9 C8 H8 118.6 . .
C8 C9 C10 118.18(13) . .
C8 C9 C12 120.94(13) . .
C10 C9 C12 120.87(13) . .
O C10 C5 121.66(12) . .
O C10 C9 120.13(13) . .
C5 C10 C9 118.21(13) . .
F1 C11 C7 111.71(13) . .
F2 C11 F1 105.16(13) . .
F2 C11 C7 112.96(13) . .
F3 C11 F1 106.20(14) . .
F3 C11 F2 106.69(13) . .
F3 C11 C7 113.50(13) . .
C9 C12 C13 110.39(12) . .
C9 C12 C14 112.04(12) . .
C9 C12 C15 109.62(12) . .
C14 C12 C13 107.39(12) . .
C14 C12 C15 107.31(12) . .
C15 C12 C13 110.03(13) . .
C12 C13 H13A 109.5 . .
C12 C13 H13B 109.5 . .
C12 C13 H13C 109.5 . .
H13A C13 H13B 109.5 . .
H13A C13 H13C 109.5 . .
H13B C13 H13C 109.5 . .
C12 C14 H14A 109.5 . .
C12 C14 H14B 109.5 . .
C12 C14 H14C 109.5 . .
H14A C14 H14B 109.5 . .
H14A C14 H14C 109.5 . .
H14B C14 H14C 109.5 . .
C12 C15 H15A 109.5 . .
C12 C15 H15B 109.5 . .
C12 C15 H15C 109.5 . .
H15A C15 H15B 109.5 . .
H15A C15 H15C 109.5 . .
H15B C15 H15C 109.5 . .

loop_
_geom_bond_atom_site_label_1
_geom_bond_atom_site_label_2
_geom_bond_distance
_geom_bond_site_symmetry_2
Co O 1.8615(10) .
Co O 1.8615(10) 3_756
Co N 1.8641(12) 3_756
Co N 1.8641(12) .
F1 C11 1.3549(19) .
F2 C11 1.3417(19) .
F3 C11 1.3313(19) .
O C10 1.3025(17) .
N C3 1.5016(17) .
N C4 1.2970(19) .
C1 H1A 0.9800 .
C1 H1B 0.9800 .
C1 H1C 0.9800 .
C1 C3 1.535(2) .
C2 H2A 0.9800 .
C2 H2B 0.9800 .
C2 H2C 0.9800 .
C2 C3 1.5304(19) .
C3 C3 1.560(3) 3_756
C4 H4 0.9500 .
C4 C5 1.433(2) .
C5 C6 1.4092(18) .
C5 C10 1.427(2) .
C6 H6 0.9500 .
C6 C7 1.372(2) .
C7 C8 1.408(2) .
C7 C11 1.492(2) .
C8 H8 0.9500 .
C8 C9 1.383(2) .
C9 C10 1.4444(19) .
C9 C12 1.535(2) .
C12 C13 1.540(2) .
C12 C14 1.538(2) .
C12 C15 1.538(2) .
C13 H13A 0.9800 .
C13 H13B 0.9800 .
C13 H13C 0.9800 .
C14 H14A 0.9800 .
C14 H14B 0.9800 .
C14 H14C 0.9800 .
C15 H15A 0.9800 .
C15 H15B 0.9800 .
C15 H15C 0.9800 .

loop_
_exptl_oxdiff_crystal_face_indexfrac_h
_exptl_oxdiff_crystal_face_indexfrac_k
_exptl_oxdiff_crystal_face_indexfrac_l
_exptl_oxdiff_crystal_face_x
_exptl_oxdiff_crystal_face_y
_exptl_oxdiff_crystal_face_z
13.8402 -8.3422 -2.3312 0.7872 -0.1888 0.5871
-1.4227 19.5658 13.3634 0.2570 -0.0617 -0.9644
13.0111 -14.5262 0.6932 0.8410 0.0664 0.5369
0.1945 15.6493 14.6456 0.4018 0.0317 -0.9152
-2.9279 18.1123 13.5356 0.1749 0.0138 -0.9845
-3.4635 -12.1059 -14.9177 -0.6157 -0.0486 0.7865
-11.3718 2.3748 -10.1261 -0.9883 -0.0780 0.1313
-7.7798 18.5688 -10.5258 -0.8234 -0.5662 -0.0378
-2.1715 0.2754 -16.3521 -0.6104 -0.4197 0.6717
9.1628 -25.4024 2.7409 0.6958 0.4785 0.5357
-3.7279 15.8488 13.9565 0.1445 0.0994 -0.9845
2.8595 -31.3234 5.0733 0.3986 0.8361 0.3769
4.8100 -30.5453 -4.2298 0.2419 0.5075 0.8270
-4.1732 32.2069 0.3813 -0.3203 -0.6719 -0.6678
-1.4699 27.6536 -9.2665 -0.4284 -0.8988 -0.0930
-9.6220 -6.8847 11.8566 -0.2162 0.7292 -0.6493
-8.0046 -26.4175 4.5598 -0.2839 0.9576 0.0486
-0.9505 -30.8222 -6.5555 -0.1730 0.5834 0.7936
7.7811 27.1048 -4.0671 0.2832 -0.9550 -0.0878
-13.4431 -11.2937 -2.3705 -0.8523 0.5220 -0.0334
13.5165 10.9777 2.1734 0.8517 -0.5217 0.0494
